data_1519558
loop_
_publ_author_name
'Butts, Craig'
'Coles, Simon J.'
'Hursthouse, Michael B.'

_publ_section_title
;
 C31H55F6N2P
;
_journal_name_full 'Crystal Structure Report Archive'
_journal_page_first 995
_journal_year 2003
_chemical_formula_sum 'C31 H55 F6 N2 P'
_chemical_formula_weight 600.74
_space_group_IT_number 19
_symmetry_cell_setting orthorhombic
_symmetry_space_group_name_Hall 'P 2ac 2ab'
_symmetry_space_group_name_H-M 'P 21 21 21'
_atom_sites_solution_hydrogens geom
_atom_sites_solution_primary direct
_atom_sites_solution_secondary difmap
_cell_angle_alpha 90.00
_cell_angle_beta 90.00
_cell_angle_gamma 90.00
_cell_formula_units_Z 4
_cell_length_a 8.5353(4)
_cell_length_b 9.3386(3)
_cell_length_c 43.444(2)
_cell_measurement_reflns_used 4281
_cell_measurement_temperature 120(2)
_cell_measurement_theta_max 26.02
_cell_measurement_theta_min 2.91
_cell_volume 3462.8(3)
_computing_cell_refinement 'DENZO and COLLECT'
_computing_data_collection
;
'DENZO (Otwinowski and Minor, 1997) & COLLECT (Hooft, 1998) '
;
_computing_data_reduction 'DENZO and COLLECT'
_computing_publication_material SHELXL-97
_computing_structure_refinement 'SHELXL-97 (Sheldrick, 2008)'
_computing_structure_solution 'SHELXS-97 (Sheldrick, 2008)'
_diffrn_ambient_temperature 120(2)
_diffrn_measured_fraction_theta_full 0.709
_diffrn_measured_fraction_theta_max 0.709
_diffrn_measurement_device_type 'Enraf Nonius KappaCCD area detector'
_diffrn_measurement_method '\w and \f scans to fill Ewald sphere'
_diffrn_radiation_monochromator graphite
_diffrn_radiation_source 'Enraf Nonius FR591 rotating anode'
_diffrn_radiation_type MoK\a
_diffrn_radiation_wavelength 0.71073
_diffrn_reflns_av_R_equivalents 0.0494
_diffrn_reflns_av_sigmaI/netI 0.0847
_diffrn_reflns_limit_h_max 7
_diffrn_reflns_limit_h_min -10
_diffrn_reflns_limit_k_max 11
_diffrn_reflns_limit_k_min -8
_diffrn_reflns_limit_l_max 40
_diffrn_reflns_limit_l_min -49
_diffrn_reflns_number 7474
_diffrn_reflns_theta_full 26.03
_diffrn_reflns_theta_max 26.03
_diffrn_reflns_theta_min 3.04
_exptl_absorpt_coefficient_mu 0.133
_exptl_absorpt_correction_T_max 0.9868
_exptl_absorpt_correction_T_min 0.9246
_exptl_absorpt_correction_type multi-scan
_exptl_absorpt_process_details 'SORTAV (Blessing, 1997)'
_exptl_crystal_colour colourless
_exptl_crystal_density_diffrn 1.152
_exptl_crystal_density_method 'not measured'
_exptl_crystal_description needle
_exptl_crystal_F_000 1296
_exptl_crystal_size_max 0.60
_exptl_crystal_size_mid 0.15
_exptl_crystal_size_min 0.10
_refine_diff_density_max 0.296
_refine_diff_density_min -0.179
_refine_diff_density_rms 0.036
_refine_ls_abs_structure_details 'Flack H D (1983), Acta Cryst. A39, 876-881'
_refine_ls_abs_structure_Flack 0.1(2)
_refine_ls_extinction_method none
_refine_ls_goodness_of_fit_ref 1.028
_refine_ls_hydrogen_treatment constr
_refine_ls_matrix_type full
_refine_ls_number_parameters 363
_refine_ls_number_reflns 4301
_refine_ls_number_restraints 0
_refine_ls_restrained_S_all 1.028
_refine_ls_R_factor_all 0.1411
_refine_ls_R_factor_gt 0.0756
_refine_ls_shift/su_max 0.002
_refine_ls_shift/su_mean 0.000
_refine_ls_structure_factor_coef Fsqd
_refine_ls_weighting_details 'calc w=1/[\s^2^(Fo^2^)+(0.1358P)^2^+0.1529P] where P=(Fo^2^+2Fc^2^)/3'
_refine_ls_weighting_scheme calc
_refine_ls_wR_factor_gt 0.1952
_refine_ls_wR_factor_ref 0.2279
_reflns_number_gt 2567
_reflns_number_total 4301
_reflns_threshold_expression >2\s(I)
_cod_data_source_file eCrystal-995.cif
_cod_data_source_block s92
_cod_depositor_comments
;
Citation :
Butts, Craig and Coles, Simon J. and Hursthouse, Michael B. (2003) 
University of Southampton, Crystal Structure Report Archive. 
(doi:10.5258/ecrystals/995)

More at:
http://ecrystals.chem.soton.ac.uk/995/

The following automatic conversions were performed:

'_symmetry_cell_setting' value 'Orthorhombic' changed to
'orthorhombic' according to the built-in table from CIF Core
dictionary named 'cif_core.dic' version 2.4.1 from 2010-06-29.

Automatic conversion script
Id: cif_fix_values 3271 2015-04-21 07:52:19Z andrius 
;
_cod_original_cell_volume 3462.9(3)
_cod_original_sg_symbol_H-M P2(1)2(1)2(1)
_cod_database_code 1519558

loop_
_symmetry_equiv_pos_as_xyz
'x, y, z'
'-x+1/2, -y, z+1/2'
'x+1/2, -y+1/2, -z'
'-x, y+1/2, -z+1/2'

loop_
_atom_site_label
_atom_site_type_symbol
_atom_site_fract_x
_atom_site_fract_y
_atom_site_fract_z
_atom_site_U_iso_or_equiv
_atom_site_adp_type
_atom_site_occupancy
_atom_site_symmetry_multiplicity
_atom_site_calc_flag
_atom_site_refinement_flags
_atom_site_disorder_assembly
_atom_site_disorder_group
C1 C 0.4717(6) 0.8465(5) 0.70915(15) 0.0628(15) Uani 1 1 d . . .
C2 C 0.6219(6) 0.8010(7) 0.71627(16) 0.0783(18) Uani 1 1 d . . .
H2 H 0.7051 0.8673 0.7191 0.094 Uiso 1 1 calc R . .
C3 C 0.6456(7) 0.6578(7) 0.71909(18) 0.086(2) Uani 1 1 d . . .
H3 H 0.7479 0.6233 0.7234 0.103 Uiso 1 1 calc R . .
C4 C 0.5240(8) 0.5610(7) 0.71575(17) 0.081(2) Uani 1 1 d . . .
H4 H 0.5439 0.4617 0.7185 0.097 Uiso 1 1 calc R . .
C5 C 0.3731(7) 0.6062(5) 0.70847(18) 0.0752(18) Uani 1 1 d . . .
H5 H 0.2896 0.5404 0.7056 0.090 Uiso 1 1 calc R . .
C6 C 0.3519(6) 0.7505(5) 0.70574(15) 0.0627(16) Uani 1 1 d . . .
C7 C 0.2593(7) 0.9675(6) 0.69918(18) 0.083(2) Uani 1 1 d . . .
H7 H 0.1896 1.0446 0.6952 0.100 Uiso 1 1 calc R . .
C8 C 0.0595(6) 0.7770(7) 0.69374(19) 0.088(2) Uani 1 1 d . . .
H8A H -0.0183 0.8527 0.6983 0.106 Uiso 1 1 calc R . .
H8B H 0.0386 0.6954 0.7077 0.106 Uiso 1 1 calc R . .
C9 C 0.0400(9) 0.7292(9) 0.6614(2) 0.116(3) Uani 1 1 d . . .
H9A H 0.1119 0.6474 0.6583 0.139 Uiso 1 1 calc R . .
H9B H -0.0679 0.6913 0.6595 0.139 Uiso 1 1 calc R . .
C10 C 0.0647(9) 0.8290(10) 0.6356(2) 0.114(3) Uani 1 1 d . . .
H10A H -0.0036 0.9132 0.6391 0.137 Uiso 1 1 calc R . .
H10B H 0.1743 0.8632 0.6367 0.137 Uiso 1 1 calc R . .
C11 C 0.0375(11) 0.7801(11) 0.6044(3) 0.143(3) Uani 1 1 d . . .
H11A H -0.0728 0.7477 0.6033 0.172 Uiso 1 1 calc R . .
H11B H 0.1036 0.6942 0.6013 0.172 Uiso 1 1 calc R . .
C12 C 0.0637(12) 0.8744(11) 0.5778(3) 0.133(3) Uani 1 1 d . . .
H12A H 0.1737 0.9080 0.5786 0.159 Uiso 1 1 calc R . .
H12B H -0.0040 0.9597 0.5803 0.159 Uiso 1 1 calc R . .
C13 C 0.0350(13) 0.8143(12) 0.5465(3) 0.153(3) Uani 1 1 d . . .
H13A H 0.0992 0.7265 0.5447 0.183 Uiso 1 1 calc R . .
H13B H -0.0760 0.7835 0.5459 0.183 Uiso 1 1 calc R . .
C14 C 0.0625(13) 0.8969(12) 0.5190(3) 0.149(4) Uani 1 1 d . . .
H14A H -0.0007 0.9853 0.5209 0.179 Uiso 1 1 calc R . .
H14B H 0.1738 0.9266 0.5195 0.179 Uiso 1 1 calc R . .
C15 C 0.0334(14) 0.8403(12) 0.4891(3) 0.154(4) Uani 1 1 d . . .
H15A H -0.0781 0.8110 0.4888 0.185 Uiso 1 1 calc R . .
H15B H 0.0956 0.7510 0.4876 0.185 Uiso 1 1 calc R . .
C16 C 0.0597(15) 0.9165(13) 0.4612(3) 0.169(4) Uani 1 1 d . . .
H16A H -0.0072 1.0030 0.4621 0.203 Uiso 1 1 calc R . .
H16B H 0.1696 0.9504 0.4619 0.203 Uiso 1 1 calc R . .
C17 C 0.0373(14) 0.8559(11) 0.4314(3) 0.150(4) Uani 1 1 d . . .
H17A H 0.0979 0.7656 0.4314 0.180 Uiso 1 1 calc R . .
H17B H -0.0745 0.8280 0.4305 0.180 Uiso 1 1 calc R . .
C18 C 0.0696(18) 0.9222(17) 0.4034(4) 0.204(6) Uani 1 1 d . . .
H18A H 0.1838 0.9408 0.4034 0.244 Uiso 1 1 calc R . .
H18B H 0.0182 1.0172 0.4043 0.244 Uiso 1 1 calc R . .
C19 C 0.0340(17) 0.8660(15) 0.3735(4) 0.213(6) Uani 1 1 d . . .
H19A H -0.0698 0.8213 0.3738 0.320 Uiso 1 1 calc R . .
H19B H 0.1128 0.7944 0.3678 0.320 Uiso 1 1 calc R . .
H19C H 0.0348 0.9439 0.3584 0.320 Uiso 1 1 calc R . .
C20 C 0.4971(8) 1.1183(6) 0.7023(2) 0.096(2) Uani 1 1 d . . .
H20A H 0.4280 1.1979 0.7088 0.115 Uiso 1 1 calc R . .
H20B H 0.5878 1.1159 0.7165 0.115 Uiso 1 1 calc R . .
C21 C 0.5518(18) 1.1451(15) 0.6718(3) 0.226(7) Uani 1 1 d . . .
H21A H 0.5273 1.2477 0.6688 0.271 Uiso 1 1 calc R . .
H21B H 0.6671 1.1412 0.6741 0.271 Uiso 1 1 calc R . .
C22 C 0.530(2) 1.0929(13) 0.6453(4) 0.225(8) Uani 1 1 d . . .
H22A H 0.4152 1.0957 0.6429 0.270 Uiso 1 1 calc R . .
H22B H 0.5565 0.9904 0.6481 0.270 Uiso 1 1 calc R . .
C23 C 0.5847(17) 1.1220(17) 0.6158(4) 0.216(7) Uani 1 1 d . . .
H23A H 0.6028 1.2268 0.6156 0.260 Uiso 1 1 calc R . .
H23B H 0.6900 1.0778 0.6150 0.260 Uiso 1 1 calc R . .
C24 C 0.5224(17) 1.0941(12) 0.5884(4) 0.176(5) Uani 1 1 d . . .
H24A H 0.4195 1.1429 0.5885 0.211 Uiso 1 1 calc R . .
H24B H 0.4993 0.9902 0.5887 0.211 Uiso 1 1 calc R . .
C25 C 0.5874(16) 1.1216(16) 0.5578(4) 0.189(5) Uani 1 1 d . . .
H25A H 0.6205 1.2232 0.5584 0.227 Uiso 1 1 calc R . .
H25B H 0.6855 1.0651 0.5571 0.227 Uiso 1 1 calc R . .
C26 C 0.522(2) 1.1041(14) 0.5292(5) 0.197(6) Uani 1 1 d . . .
H26A H 0.4213 1.1563 0.5300 0.236 Uiso 1 1 calc R . .
H26B H 0.4948 1.0012 0.5279 0.236 Uiso 1 1 calc R . .
C27 C 0.5879(16) 1.1385(14) 0.5000(4) 0.170(4) Uani 1 1 d . . .
H27A H 0.6187 1.2405 0.5015 0.204 Uiso 1 1 calc R . .
H27B H 0.6869 1.0836 0.4989 0.204 Uiso 1 1 calc R . .
C28 C 0.521(3) 1.1246(16) 0.4715(5) 0.227(7) Uani 1 1 d . . .
H28A H 0.4198 1.1757 0.4730 0.273 Uiso 1 1 calc R . .
H28B H 0.4946 1.0217 0.4697 0.273 Uiso 1 1 calc R . .
C29 C 0.5799(17) 1.1616(16) 0.4431(4) 0.181(5) Uani 1 1 d . . .
H29A H 0.6807 1.1095 0.4418 0.217 Uiso 1 1 calc R . .
H29B H 0.6083 1.2639 0.4453 0.217 Uiso 1 1 calc R . .
C30 C 0.518(3) 1.1518(18) 0.4134(5) 0.246(8) Uani 1 1 d . . .
H30A H 0.4884 1.0498 0.4110 0.295 Uiso 1 1 calc R . .
H30B H 0.4174 1.2051 0.4144 0.295 Uiso 1 1 calc R . .
C31 C 0.579(2) 1.1879(16) 0.3867(4) 0.220(6) Uani 1 1 d . . .
H31A H 0.6764 1.1341 0.3834 0.331 Uiso 1 1 calc R . .
H31B H 0.6021 1.2907 0.3866 0.331 Uiso 1 1 calc R . .
H31C H 0.5051 1.1657 0.3701 0.331 Uiso 1 1 calc R . .
N1 N 0.2185(5) 0.8329(5) 0.69980(12) 0.0709(16) Uani 1 1 d . . .
N2 N 0.4106(5) 0.9824(4) 0.70478(14) 0.0720(16) Uani 1 1 d . . .
F1 F 0.1177(9) 0.8929(7) 0.81341(15) 0.202(3) Uani 1 1 d . . .
F2 F 0.1887(4) 0.7893(6) 0.77225(13) 0.151(2) Uani 1 1 d . . .
F3 F -0.0006(7) 0.9368(5) 0.7707(2) 0.198(3) Uani 1 1 d . . .
F4 F -0.1297(6) 0.8140(7) 0.80590(16) 0.176(3) Uani 1 1 d . . .
F5 F 0.0562(6) 0.6670(5) 0.80896(14) 0.151(2) Uani 1 1 d . . .
F6 F -0.0574(7) 0.7094(6) 0.76547(14) 0.178(2) Uani 1 1 d . . .
P1 P 0.03112(18) 0.80189(16) 0.78927(5) 0.0755(6) Uani 1 1 d . . .

loop_
_atom_site_aniso_label
_atom_site_aniso_U_11
_atom_site_aniso_U_22
_atom_site_aniso_U_33
_atom_site_aniso_U_23
_atom_site_aniso_U_13
_atom_site_aniso_U_12
C1 0.054(3) 0.069(3) 0.066(4) 0.000(3) 0.005(3) -0.002(3)
C2 0.051(3) 0.092(4) 0.092(6) 0.000(4) -0.001(3) 0.002(3)
C3 0.054(3) 0.086(4) 0.118(7) -0.005(4) 0.000(4) 0.019(3)
C4 0.073(4) 0.075(4) 0.094(6) 0.004(4) -0.004(4) 0.013(3)
C5 0.083(4) 0.060(3) 0.082(6) -0.004(4) -0.004(4) -0.012(3)
C6 0.057(3) 0.075(3) 0.056(5) 0.000(3) 0.005(3) -0.001(3)
C7 0.070(4) 0.062(4) 0.117(8) -0.001(4) 0.022(4) 0.014(3)
C8 0.048(3) 0.121(5) 0.097(6) 0.015(5) -0.003(3) -0.022(3)
C9 0.091(5) 0.147(6) 0.111(7) 0.027(6) -0.021(5) -0.057(5)
C10 0.099(5) 0.147(7) 0.096(7) 0.015(6) -0.015(5) -0.013(5)
C11 0.129(7) 0.184(9) 0.116(9) -0.006(8) -0.020(6) -0.039(7)
C12 0.156(8) 0.157(7) 0.084(8) 0.026(7) -0.020(6) -0.013(6)
C13 0.153(8) 0.172(8) 0.133(11) 0.000(9) -0.020(7) -0.024(7)
C14 0.151(9) 0.187(9) 0.109(10) 0.029(9) -0.017(7) -0.008(7)
C15 0.187(10) 0.163(9) 0.113(11) 0.003(8) -0.025(8) -0.011(7)
C16 0.203(12) 0.214(11) 0.092(10) 0.006(10) 0.002(8) 0.015(9)
C17 0.188(10) 0.158(8) 0.105(10) -0.008(8) -0.023(8) 0.013(7)
C18 0.215(13) 0.298(17) 0.098(12) -0.004(13) -0.012(9) 0.012(12)
C19 0.251(15) 0.262(14) 0.126(13) 0.012(12) 0.004(11) -0.030(12)
C20 0.107(5) 0.075(4) 0.106(8) -0.011(4) -0.005(5) -0.020(3)
C21 0.327(17) 0.240(14) 0.109(11) 0.012(10) -0.001(11) -0.213(13)
C22 0.37(2) 0.181(10) 0.124(13) -0.030(10) 0.096(14) -0.146(12)
C23 0.247(15) 0.305(17) 0.098(11) 0.044(12) -0.021(10) -0.150(13)
C24 0.220(13) 0.168(9) 0.140(13) 0.006(9) 0.050(12) -0.043(9)
C25 0.195(13) 0.231(13) 0.141(14) 0.032(12) 0.015(11) -0.075(10)
C26 0.241(16) 0.191(11) 0.159(16) -0.022(12) 0.045(15) -0.044(10)
C27 0.183(11) 0.187(10) 0.141(14) 0.019(11) 0.010(10) -0.019(8)
C28 0.35(2) 0.199(13) 0.129(15) -0.039(13) 0.008(17) -0.035(13)
C29 0.215(13) 0.211(12) 0.117(13) 0.047(11) -0.043(10) -0.032(9)
C30 0.38(3) 0.208(13) 0.146(17) 0.031(14) -0.006(18) -0.052(15)
C31 0.286(18) 0.221(13) 0.154(16) 0.016(13) -0.043(12) -0.062(13)
N1 0.043(3) 0.084(3) 0.085(5) 0.000(3) 0.005(2) 0.006(2)
N2 0.062(3) 0.063(3) 0.091(5) -0.011(3) 0.007(3) -0.005(2)
F1 0.283(8) 0.188(5) 0.136(6) -0.042(4) 0.017(5) -0.140(5)
F2 0.088(3) 0.204(5) 0.161(5) 0.034(4) 0.034(3) 0.035(3)
F3 0.163(5) 0.126(4) 0.304(10) 0.104(5) 0.001(5) 0.011(3)
F4 0.112(3) 0.188(5) 0.227(7) 0.044(5) 0.071(4) 0.034(4)
F5 0.143(4) 0.114(3) 0.197(6) 0.067(4) -0.035(4) -0.010(3)
F6 0.212(6) 0.197(5) 0.125(5) 0.005(4) -0.042(4) -0.108(5)
P1 0.0693(10) 0.0596(8) 0.0977(17) -0.0046(11) 0.0048(10) -0.0047(7)

loop_
_atom_type_symbol
_atom_type_description
_atom_type_scat_dispersion_real
_atom_type_scat_dispersion_imag
_atom_type_scat_source
C C 0.0033 0.0016 'International Tables Vol C Tables 4.2.6.8 and 6.1.1.4'
H H 0.0000 0.0000 'International Tables Vol C Tables 4.2.6.8 and 6.1.1.4'
N N 0.0061 0.0033 'International Tables Vol C Tables 4.2.6.8 and 6.1.1.4'
F F 0.0171 0.0103 'International Tables Vol C Tables 4.2.6.8 and 6.1.1.4'
P P 0.1023 0.0942 'International Tables Vol C Tables 4.2.6.8 and 6.1.1.4'

loop_
_geom_angle_atom_site_label_1
_geom_angle_atom_site_label_2
_geom_angle_atom_site_label_3
_geom_angle
_geom_angle_site_symmetry_1
_geom_angle_site_symmetry_3
C6 C1 N2 107.7(5) . .
C6 C1 C2 121.0(5) . .
N2 C1 C2 131.3(5) . .
C3 C2 C1 117.4(5) . .
C3 C2 H2 121.3 . .
C1 C2 H2 121.3 . .
C2 C3 C4 121.5(5) . .
C2 C3 H3 119.3 . .
C4 C3 H3 119.3 . .
C3 C4 C5 121.3(5) . .
C3 C4 H4 119.4 . .
C5 C4 H4 119.4 . .
C6 C5 C4 116.3(5) . .
C6 C5 H5 121.9 . .
C4 C5 H5 121.9 . .
C5 C6 C1 122.5(5) . .
C5 C6 N1 131.9(5) . .
C1 C6 N1 105.6(4) . .
N1 C7 N2 111.0(5) . .
N1 C7 H7 124.5 . .
N2 C7 H7 124.5 . .
N1 C8 C9 112.2(5) . .
N1 C8 H8A 109.2 . .
C9 C8 H8A 109.2 . .
N1 C8 H8B 109.2 . .
C9 C8 H8B 109.2 . .
H8A C8 H8B 107.9 . .
C10 C9 C8 121.0(7) . .
C10 C9 H9A 107.1 . .
C8 C9 H9A 107.1 . .
C10 C9 H9B 107.1 . .
C8 C9 H9B 107.1 . .
H9A C9 H9B 106.8 . .
C11 C10 C9 119.4(8) . .
C11 C10 H10A 107.5 . .
C9 C10 H10A 107.5 . .
C11 C10 H10B 107.5 . .
C9 C10 H10B 107.5 . .
H10A C10 H10B 107.0 . .
C10 C11 C12 121.4(9) . .
C10 C11 H11A 107.0 . .
C12 C11 H11A 107.0 . .
C10 C11 H11B 107.0 . .
C12 C11 H11B 107.0 . .
H11A C11 H11B 106.7 . .
C11 C12 C13 117.7(9) . .
C11 C12 H12A 107.9 . .
C13 C12 H12A 107.9 . .
C11 C12 H12B 107.9 . .
C13 C12 H12B 107.9 . .
H12A C12 H12B 107.2 . .
C14 C13 C12 121.9(10) . .
C14 C13 H13A 106.9 . .
C12 C13 H13A 106.9 . .
C14 C13 H13B 106.9 . .
C12 C13 H13B 106.9 . .
H13A C13 H13B 106.7 . .
C15 C14 C13 121.9(10) . .
C15 C14 H14A 106.8 . .
C13 C14 H14A 106.8 . .
C15 C14 H14B 106.8 . .
C13 C14 H14B 106.8 . .
H14A C14 H14B 106.7 . .
C14 C15 C16 124.3(11) . .
C14 C15 H15A 106.2 . .
C16 C15 H15A 106.2 . .
C14 C15 H15B 106.2 . .
C16 C15 H15B 106.2 . .
H15A C15 H15B 106.4 . .
C17 C16 C15 123.6(12) . .
C17 C16 H16A 106.4 . .
C15 C16 H16A 106.4 . .
C17 C16 H16B 106.4 . .
C15 C16 H16B 106.4 . .
H16A C16 H16B 106.5 . .
C18 C17 C16 126.2(13) . .
C18 C17 H17A 105.8 . .
C16 C17 H17A 105.8 . .
C18 C17 H17B 105.8 . .
C16 C17 H17B 105.8 . .
H17A C17 H17B 106.2 . .
C17 C18 C19 126.0(15) . .
C17 C18 H18A 105.8 . .
C19 C18 H18A 105.8 . .
C17 C18 H18B 105.8 . .
C19 C18 H18B 105.8 . .
H18A C18 H18B 106.2 . .
C18 C19 H19A 109.5 . .
C18 C19 H19B 109.5 . .
H19A C19 H19B 109.5 . .
C18 C19 H19C 109.5 . .
H19A C19 H19C 109.5 . .
H19B C19 H19C 109.5 . .
C21 C20 N2 112.5(7) . .
C21 C20 H20A 109.1 . .
N2 C20 H20A 109.1 . .
C21 C20 H20B 109.1 . .
N2 C20 H20B 109.1 . .
H20A C20 H20B 107.8 . .
C22 C21 C20 137.0(9) . .
C22 C21 H21A 102.9 . .
C20 C21 H21A 102.9 . .
C22 C21 H21B 102.9 . .
C20 C21 H21B 102.9 . .
H21A C21 H21B 105.1 . .
C21 C22 C23 135.8(12) . .
C21 C22 H22A 103.2 . .
C23 C22 H22A 103.2 . .
C21 C22 H22B 103.2 . .
C23 C22 H22B 103.2 . .
H22A C22 H22B 105.2 . .
C24 C23 C22 130.9(14) . .
C24 C23 H23A 104.5 . .
C22 C23 H23A 104.5 . .
C24 C23 H23B 104.5 . .
C22 C23 H23B 104.5 . .
H23A C23 H23B 105.7 . .
C23 C24 C25 128.8(14) . .
C23 C24 H24A 105.1 . .
C25 C24 H24A 105.1 . .
C23 C24 H24B 105.1 . .
C25 C24 H24B 105.1 . .
H24A C24 H24B 105.9 . .
C26 C25 C24 130.4(14) . .
C26 C25 H25A 104.7 . .
C24 C25 H25A 104.7 . .
C26 C25 H25B 104.7 . .
C24 C25 H25B 104.7 . .
H25A C25 H25B 105.7 . .
C25 C26 C27 128.3(15) . .
C25 C26 H26A 105.2 . .
C27 C26 H26A 105.2 . .
C25 C26 H26B 105.2 . .
C27 C26 H26B 105.2 . .
H26A C26 H26B 105.9 . .
C28 C27 C26 128.3(15) . .
C28 C27 H27A 105.2 . .
C26 C27 H27A 105.2 . .
C28 C27 H27B 105.2 . .
C26 C27 H27B 105.2 . .
H27A C27 H27B 105.9 . .
C27 C28 C29 129.5(17) . .
C27 C28 H28A 104.9 . .
C29 C28 H28A 104.9 . .
C27 C28 H28B 104.9 . .
C29 C28 H28B 104.9 . .
H28A C28 H28B 105.8 . .
C28 C29 C30 132.3(17) . .
C28 C29 H29A 104.2 . .
C30 C29 H29A 104.2 . .
C28 C29 H29B 104.2 . .
C30 C29 H29B 104.2 . .
H29A C29 H29B 105.5 . .
C31 C30 C29 130.0(19) . .
C31 C30 H30A 104.8 . .
C29 C30 H30A 104.8 . .
C31 C30 H30B 104.8 . .
C29 C30 H30B 104.8 . .
H30A C30 H30B 105.8 . .
C30 C31 H31A 109.5 . .
C30 C31 H31B 109.5 . .
H31A C31 H31B 109.5 . .
C30 C31 H31C 109.5 . .
H31A C31 H31C 109.5 . .
H31B C31 H31C 109.5 . .
C7 N1 C6 108.4(4) . .
C7 N1 C8 125.6(5) . .
C6 N1 C8 125.9(5) . .
C7 N2 C1 107.2(4) . .
C7 N2 C20 124.6(5) . .
C1 N2 C20 127.7(5) . .
F3 P1 F5 177.3(4) . .
F3 P1 F1 89.5(4) . .
F5 P1 F1 90.4(4) . .
F3 P1 F2 87.9(3) . .
F5 P1 F2 94.8(3) . .
F1 P1 F2 87.1(4) . .
F3 P1 F6 91.2(4) . .
F5 P1 F6 89.0(3) . .
F1 P1 F6 179.1(3) . .
F2 P1 F6 93.6(4) . .
F3 P1 F4 91.7(3) . .
F5 P1 F4 85.6(3) . .
F1 P1 F4 93.9(4) . .
F2 P1 F4 178.9(4) . .
F6 P1 F4 85.4(4) . .

loop_
_geom_bond_atom_site_label_1
_geom_bond_atom_site_label_2
_geom_bond_distance
_geom_bond_site_symmetry_2
C1 C6 1.368(7) .
C1 N2 1.386(6) .
C1 C2 1.386(7) .
C2 C3 1.357(8) .
C2 H2 0.9500 .
C3 C4 1.384(8) .
C3 H3 0.9500 .
C4 C5 1.392(8) .
C4 H4 0.9500 .
C5 C6 1.365(7) .
C5 H5 0.9500 .
C6 N1 1.398(6) .
C7 N1 1.305(7) .
C7 N2 1.321(7) .
C7 H7 0.9500 .
C8 N1 1.478(7) .
C8 C9 1.482(11) .
C8 H8A 0.9900 .
C8 H8B 0.9900 .
C9 C10 1.475(11) .
C9 H9A 0.9900 .
C9 H9B 0.9900 .
C10 C11 1.449(12) .
C10 H10A 0.9900 .
C10 H10B 0.9900 .
C11 C12 1.468(12) .
C11 H11A 0.9900 .
C11 H11B 0.9900 .
C12 C13 1.494(13) .
C12 H12A 0.9900 .
C12 H12B 0.9900 .
C13 C14 1.440(13) .
C13 H13A 0.9900 .
C13 H13B 0.9900 .
C14 C15 1.424(14) .
C14 H14A 0.9900 .
C14 H14B 0.9900 .
C15 C16 1.425(14) .
C15 H15A 0.9900 .
C15 H15B 0.9900 .
C16 C17 1.423(15) .
C16 H16A 0.9900 .
C16 H16B 0.9900 .
C17 C18 1.396(16) .
C17 H17A 0.9900 .
C17 H17B 0.9900 .
C18 C19 1.433(17) .
C18 H18A 0.9900 .
C18 H18B 0.9900 .
C19 H19A 0.9800 .
C19 H19B 0.9800 .
C19 H19C 0.9800 .
C20 C21 1.427(15) .
C20 N2 1.472(7) .
C20 H20A 0.9900 .
C20 H20B 0.9900 .
C21 C22 1.262(15) .
C21 H21A 0.9900 .
C21 H21B 0.9900 .
C22 C23 1.392(16) .
C22 H22A 0.9900 .
C22 H22B 0.9900 .
C23 C24 1.327(16) .
C23 H23A 0.9900 .
C23 H23B 0.9900 .
C24 C25 1.464(19) .
C24 H24A 0.9900 .
C24 H24B 0.9900 .
C25 C26 1.372(18) .
C25 H25A 0.9900 .
C25 H25B 0.9900 .
C26 C27 1.424(18) .
C26 H26A 0.9900 .
C26 H26B 0.9900 .
C27 C28 1.369(18) .
C27 H27A 0.9900 .
C27 H27B 0.9900 .
C28 C29 1.376(19) .
C28 H28A 0.9900 .
C28 H28B 0.9900 .
C29 C30 1.40(2) .
C29 H29A 0.9900 .
C29 H29B 0.9900 .
C30 C31 1.317(19) .
C30 H30A 0.9900 .
C30 H30B 0.9900 .
C31 H31A 0.9800 .
C31 H31B 0.9800 .
C31 H31C 0.9800 .
F1 P1 1.539(6) .
F2 P1 1.539(4) .
F3 P1 1.521(5) .
F4 P1 1.556(5) .
F5 P1 1.538(5) .
F6 P1 1.545(5) .

loop_
_geom_torsion_atom_site_label_1
_geom_torsion_atom_site_label_2
_geom_torsion_atom_site_label_3
_geom_torsion_atom_site_label_4
_geom_torsion
_geom_torsion_site_symmetry_1
_geom_torsion_site_symmetry_2
_geom_torsion_site_symmetry_3
_geom_torsion_site_symmetry_4
C6 C1 C2 C3 1.3(10) . . . .
N2 C1 C2 C3 -179.9(7) . . . .
C1 C2 C3 C4 -1.6(11) . . . .
C2 C3 C4 C5 1.9(11) . . . .
C3 C4 C5 C6 -1.8(11) . . . .
C4 C5 C6 C1 1.5(11) . . . .
C4 C5 C6 N1 -177.6(6) . . . .
N2 C1 C6 C5 179.6(7) . . . .
C2 C1 C6 C5 -1.3(10) . . . .
N2 C1 C6 N1 -1.0(7) . . . .
C2 C1 C6 N1 178.0(6) . . . .
N1 C8 C9 C10 -58.6(9) . . . .
C8 C9 C10 C11 -177.2(8) . . . .
C9 C10 C11 C12 -178.7(8) . . . .
C10 C11 C12 C13 179.1(9) . . . .
C11 C12 C13 C14 -177.9(9) . . . .
C12 C13 C14 C15 -179.3(11) . . . .
C13 C14 C15 C16 -179.4(11) . . . .
C14 C15 C16 C17 176.8(11) . . . .
C15 C16 C17 C18 -176.1(13) . . . .
C16 C17 C18 C19 -174.1(14) . . . .
N2 C20 C21 C22 11(3) . . . .
C20 C21 C22 C23 179.3(18) . . . .
C21 C22 C23 C24 -156(2) . . . .
C22 C23 C24 C25 -177.1(17) . . . .
C23 C24 C25 C26 -174.6(19) . . . .
C24 C25 C26 C27 176.9(14) . . . .
C25 C26 C27 C28 -178.1(18) . . . .
C26 C27 C28 C29 177.5(16) . . . .
C27 C28 C29 C30 -179.2(18) . . . .
C28 C29 C30 C31 -179(2) . . . .
N2 C7 N1 C6 -1.0(8) . . . .
N2 C7 N1 C8 -178.3(6) . . . .
C5 C6 N1 C7 -179.5(8) . . . .
C1 C6 N1 C7 1.3(7) . . . .
C5 C6 N1 C8 -2.2(11) . . . .
C1 C6 N1 C8 178.5(6) . . . .
C9 C8 N1 C7 96.1(8) . . . .
C9 C8 N1 C6 -80.7(8) . . . .
N1 C7 N2 C1 0.4(8) . . . .
N1 C7 N2 C20 172.7(6) . . . .
C6 C1 N2 C7 0.4(7) . . . .
C2 C1 N2 C7 -178.5(7) . . . .
C6 C1 N2 C20 -171.6(7) . . . .
C2 C1 N2 C20 9.5(12) . . . .
C21 C20 N2 C7 -86.2(11) . . . .
C21 C20 N2 C1 84.6(11) . . . .
